data_4069386
loop_
_publ_author_name
'Lin, Bo-Lin'
'Bhattacharyya, Koyel X.'
'Labinger, Jay A.'
'Bercaw, John E.'

_publ_section_title
;
 Competitive Benzene C&#x2212;H Bond Activation versus Olefin Insertion in
 a (Monomethyl)palladium(II) \b-Diketiminate Complex
;
_journal_issue 15
_journal_name_full Organometallics
_journal_page_first 4400
_journal_paper_doi 10.1021/om900171d
_journal_volume 28
_journal_year 2009
_chemical_formula_moiety 'C30 H40 N2 Pd'
_chemical_formula_sum 'C30 H40 N2 Pd'
_chemical_formula_weight 535.04
_chemical_name_systematic
; 
 ? 
;
_space_group_IT_number 31
_symmetry_cell_setting orthorhombic
_symmetry_space_group_name_Hall 'P 2ac -2'
_symmetry_space_group_name_H-M 'P m n 21'
_atom_sites_solution_hydrogens geom
_atom_sites_solution_primary 'Patterson method'
_atom_sites_solution_secondary difmap
_audit_creation_method SHELXL-97
_cell_angle_alpha 90.00
_cell_angle_beta 90.00
_cell_angle_gamma 90.00
_cell_formula_units_Z 2
_cell_length_a 15.0554(4)
_cell_length_b 7.2730(2)
_cell_length_c 11.8708(3)
_cell_measurement_reflns_used 24440
_cell_measurement_temperature 100(2)
_cell_measurement_theta_max 49.62
_cell_measurement_theta_min 2.18
_cell_volume 1299.83(6)
_computing_cell_refinement 'Bruker SAINT v6.45A'
_computing_data_collection 'Bruker SMART v5.630'
_computing_data_reduction 'Bruker SAINT v6.45A'
_computing_molecular_graphics 'Bruker XP v5.1'
_computing_publication_material 'Bruker XCIF v6.12'
_computing_structure_refinement 'Bruker XL v6.12'
_computing_structure_solution 'Bruker XS v6.12'
_diffrn_ambient_temperature 100(2)
_diffrn_measured_fraction_theta_full 0.965
_diffrn_measured_fraction_theta_max 0.965
_diffrn_measurement_device_type 'Bruker SMART 1000'
_diffrn_measurement_method '\w scans at 7 \f settings'
_diffrn_radiation_monochromator graphite
_diffrn_radiation_source 'fine-focus sealed tube'
_diffrn_radiation_type MoK\a
_diffrn_radiation_wavelength 0.71073
_diffrn_reflns_av_R_equivalents 0.0629
_diffrn_reflns_av_sigmaI/netI 0.0472
_diffrn_reflns_limit_h_max 29
_diffrn_reflns_limit_h_min -26
_diffrn_reflns_limit_k_max 12
_diffrn_reflns_limit_k_min -14
_diffrn_reflns_limit_l_max 22
_diffrn_reflns_limit_l_min -23
_diffrn_reflns_number 36614
_diffrn_reflns_theta_full 45.01
_diffrn_reflns_theta_max 45.01
_diffrn_reflns_theta_min 2.18
_exptl_absorpt_coefficient_mu 0.734
_exptl_absorpt_correction_T_max 0.8732
_exptl_absorpt_correction_T_min 0.7991
_exptl_absorpt_correction_type none
_exptl_crystal_colour yellow
_exptl_crystal_density_diffrn 1.367
_exptl_crystal_density_meas 0
_exptl_crystal_density_method 'not measured'
_exptl_crystal_description Block
_exptl_crystal_F_000 560
_exptl_crystal_size_max 0.32
_exptl_crystal_size_mid 0.28
_exptl_crystal_size_min 0.19
_refine_diff_density_max 1.350
_refine_diff_density_min -0.724
_refine_diff_density_rms 0.096
_refine_ls_abs_structure_details 'Flack H D (1983), Acta Cryst. A39, 876-881'
_refine_ls_abs_structure_Flack -0.008(14)
_refine_ls_extinction_method none
_refine_ls_goodness_of_fit_ref 1.370
_refine_ls_hydrogen_treatment Riding
_refine_ls_matrix_type 'Full matrix'
_refine_ls_number_parameters 160
_refine_ls_number_reflns 10105
_refine_ls_number_restraints 1
_refine_ls_restrained_S_all 1.370
_refine_ls_R_factor_all 0.0363
_refine_ls_R_factor_gt 0.0294
_refine_ls_shift/su_max 0.005
_refine_ls_shift/su_mean 0.000
_refine_ls_structure_factor_coef Fsqd
_refine_ls_weighting_details w=1/s^2^(Fo^2^)
_refine_ls_weighting_scheme sigma
_refine_ls_wR_factor_gt 0.0589
_refine_ls_wR_factor_ref 0.0601
_reflns_number_gt 8998
_reflns_number_total 10105
_reflns_threshold_expression >2sigma(I)
_cod_data_source_file om900171d_si_002.cif
_cod_data_source_block lbl04
_cod_depositor_comments
;
The following automatic conversions were performed:

'_symmetry_cell_setting' value 'Orthorhombic' changed to
'orthorhombic' according to
/home/saulius/struct/CIF-dictionaries/cif_core.dic dictionary named
'cif_core.dic' version 2.4.2 from
2011-04-26.

'_refine_ls_weighting_scheme' value 'Sigma' changed to
'sigma' according to
/home/saulius/struct/CIF-dictionaries/cif_core.dic dictionary named
'cif_core.dic' version 2.4.2 from 2011-04-26.

Automatic conversion script
Id: cif_fix_values 1715 2011-07-08 13:25:40Z adriana 

The following automatic conversions were performed:

'_atom_sites_solution_secondary' value 'Difference Fourier map' was
changed to 'difmap'.

'_atom_sites_solution_hydrogens' value 'Geometric positions' was
changed to 'geom'.

Automatic conversion script
Id: cif_fix_values 6452 2018-10-05 10:23:21Z andrius 
;
_cod_original_sg_symbol_H-M Pmn2(1)
_cod_database_code 4069386

loop_
_symmetry_equiv_pos_as_xyz
'x, y, z'
'-x+1/2, -y, z+1/2'
'x+1/2, -y, z+1/2'
'-x, y, z'

loop_
_atom_site_label
_atom_site_type_symbol
_atom_site_fract_x
_atom_site_fract_y
_atom_site_fract_z
_atom_site_U_iso_or_equiv
_atom_site_adp_type
_atom_site_occupancy
_atom_site_symmetry_multiplicity
_atom_site_calc_flag
_atom_site_refinement_flags
Pd1 Pd 0.0000 1.058900(12) 0.107983(8) 0.01079(2) Uani 1 2 d S
N1 N 0.09745(6) 1.12637(13) 0.22393(9) 0.01275(15) Uani 1 1 d .
C1 C 0.08393(7) 1.21822(15) 0.31886(10) 0.01400(17) Uani 1 1 d .
C2 C 0.0000 1.2730(2) 0.35843(14) 0.0163(3) Uani 1 2 d S
H2 H 0.0000 1.3575 0.4195 0.020 Uiso 1 2 calc SR
C3 C 0.16266(8) 1.26422(17) 0.39346(11) 0.0176(2) Uani 1 1 d .
H3A H 0.1880 1.1505 0.4240 0.026 Uiso 1 1 calc R
H3B H 0.1431 1.3432 0.4556 0.026 Uiso 1 1 calc R
H3C H 0.2078 1.3287 0.3490 0.026 Uiso 1 1 calc R
C4 C 0.18524(7) 1.05620(15) 0.20388(9) 0.01269(16) Uani 1 1 d .
C5 C 0.24657(7) 1.16045(16) 0.14167(10) 0.01563(18) Uani 1 1 d .
C6 C 0.33148(7) 1.08837(18) 0.12504(12) 0.0221(3) Uani 1 1 d .
H6 H 0.3737 1.1569 0.0829 0.027 Uiso 1 1 calc R
C7 C 0.35556(9) 0.9185(2) 0.16886(13) 0.0253(3) Uani 1 1 d .
H7 H 0.4140 0.8727 0.1579 0.030 Uiso 1 1 calc R
C8 C 0.29351(9) 0.81536(19) 0.22909(12) 0.0230(2) Uani 1 1 d .
H8 H 0.3098 0.6985 0.2582 0.028 Uiso 1 1 calc R
C9 C 0.20793(8) 0.88191(17) 0.24697(10) 0.01734(19) Uani 1 1 d .
C10 C 0.22067(8) 1.34462(17) 0.09569(15) 0.0219(3) Uani 1 1 d .
H10A H 0.2686 1.3920 0.0479 0.033 Uiso 1 1 calc R
H10B H 0.2102 1.4301 0.1581 0.033 Uiso 1 1 calc R
H10C H 0.1663 1.3323 0.0509 0.033 Uiso 1 1 calc R
C11 C 0.13991(10) 0.77061(19) 0.31047(12) 0.0248(3) Uani 1 1 d .
H11A H 0.0902 0.7410 0.2604 0.037 Uiso 1 1 calc R
H11B H 0.1181 0.8419 0.3748 0.037 Uiso 1 1 calc R
H11C H 0.1672 0.6566 0.3375 0.037 Uiso 1 1 calc R
C12 C 0.0000 1.0277(2) -0.06731(13) 0.0146(3) Uani 1 2 d S
H12 H 0.0000 1.1261 -0.1199 0.017 Uiso 1 2 calc SR
C13 C 0.08165(7) 0.95524(17) -0.02857(10) 0.01485(18) Uani 1 1 d .
H13 H 0.1278 1.0400 -0.0120 0.018 Uiso 1 1 calc R
C14 C 0.10121(7) 0.75197(18) -0.01132(10) 0.01659(19) Uani 1 1 d .
H14A H 0.0626 0.7045 0.0496 0.020 Uiso 1 1 calc R
H14B H 0.1636 0.7381 0.0136 0.020 Uiso 1 1 calc R
C15 C 0.08662(8) 0.63409(18) -0.11844(11) 0.0182(2) Uani 1 1 d .
H15A H 0.1368 0.6578 -0.1703 0.022 Uiso 1 1 calc R
H15B H 0.0900 0.5031 -0.0961 0.022 Uiso 1 1 calc R
C16 C 0.0000 0.6614(2) -0.18506(13) 0.0139(2) Uani 1 2 d S
H16 H 0.0000 0.7898 -0.2152 0.017 Uiso 1 2 calc SR
C17 C 0.0000 0.5294(2) -0.28602(16) 0.0186(3) Uani 1 2 d S
H17A H 0.0000 0.4022 -0.2589 0.022 Uiso 1 2 calc SR
H17B H 0.0531 0.5510 -0.3318 0.022 Uiso 0.50 1 calc PR
H17C H -0.0531 0.5510 -0.3318 0.022 Uiso 0.50 1 calc PR

loop_
_atom_site_aniso_label
_atom_site_aniso_U_11
_atom_site_aniso_U_22
_atom_site_aniso_U_33
_atom_site_aniso_U_23
_atom_site_aniso_U_13
_atom_site_aniso_U_12
Pd1 0.01058(3) 0.01129(3) 0.01050(3) 0.00031(6) 0.000 0.000
N1 0.0125(3) 0.0119(4) 0.0138(4) -0.0002(3) -0.0009(3) 0.0002(3)
C1 0.0149(4) 0.0122(4) 0.0149(4) 0.0001(3) -0.0016(3) -0.0017(3)
C2 0.0174(6) 0.0153(7) 0.0161(6) -0.0037(5) 0.000 0.000
C3 0.0184(4) 0.0173(5) 0.0170(5) -0.0023(4) -0.0033(4) -0.0019(4)
C4 0.0128(4) 0.0119(4) 0.0133(4) -0.0011(3) -0.0022(3) 0.0002(3)
C5 0.0147(4) 0.0163(4) 0.0159(4) -0.0017(4) -0.0001(3) -0.0018(4)
C6 0.0145(4) 0.0288(6) 0.0230(9) -0.0071(5) 0.0000(4) -0.0009(4)
C7 0.0170(5) 0.0323(7) 0.0265(6) -0.0106(5) -0.0053(5) 0.0081(5)
C8 0.0267(5) 0.0196(5) 0.0226(5) -0.0051(5) -0.0098(5) 0.0099(5)
C9 0.0217(5) 0.0139(4) 0.0164(5) -0.0001(4) -0.0053(4) 0.0022(4)
C10 0.0236(4) 0.0174(4) 0.0248(9) 0.0035(5) 0.0018(5) -0.0037(4)
C11 0.0364(7) 0.0167(5) 0.0212(6) 0.0052(4) -0.0027(5) -0.0008(5)
C12 0.0179(6) 0.0153(6) 0.0105(5) 0.0005(4) 0.000 0.000
C13 0.0130(4) 0.0182(5) 0.0133(4) -0.0019(4) 0.0010(3) -0.0035(4)
C14 0.0127(4) 0.0215(5) 0.0156(4) -0.0029(4) -0.0027(3) 0.0040(4)
C15 0.0155(4) 0.0204(5) 0.0187(5) -0.0041(4) -0.0020(4) 0.0047(4)
C16 0.0139(5) 0.0145(6) 0.0134(6) -0.0012(5) 0.000 0.000
C17 0.0195(7) 0.0184(7) 0.0179(7) -0.0045(5) 0.000 0.000

loop_
_atom_type_symbol
_atom_type_description
_atom_type_scat_dispersion_real
_atom_type_scat_dispersion_imag
_atom_type_scat_source
C C 0.0033 0.0016 'International Tables Vol C Tables 4.2.6.8 and 6.1.1.4'
H H 0.0000 0.0000 'International Tables Vol C Tables 4.2.6.8 and 6.1.1.4'
N N 0.0061 0.0033 'International Tables Vol C Tables 4.2.6.8 and 6.1.1.4'
Pd Pd -0.9988 1.0072 'International Tables Vol C Tables 4.2.6.8 and 6.1.1.4'

loop_
_geom_angle_atom_site_label_1
_geom_angle_atom_site_label_2
_geom_angle_atom_site_label_3
_geom_angle
_geom_angle_site_symmetry_1
_geom_angle_site_symmetry_3
_geom_angle_publ_flag
C12 Pd1 C13 38.70(4) . . yes
C12 Pd1 C13 38.70(4) . 4 yes
C13 Pd1 C13 69.03(4) . 4 yes
N1 Pd1 N1 90.23(5) . 4 yes
N1 Pd1 C12 133.35(3) . . yes
N1 Pd1 C12 133.35(3) 4 . yes
N1 Pd1 C13 168.65(4) . 4 yes
N1 Pd1 C13 100.22(4) . . yes
N1 Pd1 C13 100.22(4) 4 4 yes
C1 N1 C4 117.46(9) . . ?
C1 N1 Pd1 125.14(7) . . ?
C4 N1 Pd1 117.23(7) . . ?
N1 C1 C2 124.40(11) . . ?
N1 C1 C3 119.16(10) . . ?
C2 C1 C3 116.41(11) . . ?
C1 C2 C1 128.02(15) . 4 ?
C5 C4 C9 121.14(10) . . ?
C5 C4 N1 120.01(10) . . ?
C9 C4 N1 118.85(10) . . ?
C6 C5 C4 118.28(11) . . ?
C6 C5 C10 121.52(11) . . ?
C4 C5 C10 120.21(10) . . ?
C7 C6 C5 121.35(12) . . ?
C6 C7 C8 119.71(12) . . ?
C9 C8 C7 120.71(12) . . ?
C8 C9 C4 118.79(12) . . ?
C8 C9 C11 121.21(12) . . ?
C4 C9 C11 120.00(11) . . ?
C13 C12 C13 120.72(15) . 4 ?
C12 C13 C14 125.04(11) . . ?
C13 C14 C15 113.57(10) . . ?
C16 C15 C14 118.09(10) . . ?
C17 C16 C15 108.71(9) . . ?
C17 C16 C15 108.72(9) . 4 ?
C15 C16 C15 115.97(14) . 4 ?

loop_
_geom_bond_atom_site_label_1
_geom_bond_atom_site_label_2
_geom_bond_distance
_geom_bond_site_symmetry_2
_geom_bond_publ_flag
Pd1 N1 2.0708(10) . yes
Pd1 N1 2.0708(10) 4 yes
Pd1 C12 2.0932(16) . yes
Pd1 C13 2.1696(11) . yes
Pd1 C13 2.1696(11) 4 yes
N1 C1 1.3257(15) . ?
N1 C4 1.4367(14) . ?
C1 C2 1.4057(13) . ?
C1 C3 1.5170(16) . ?
C2 C1 1.4057(13) 4 ?
C4 C5 1.4046(16) . ?
C4 C9 1.4089(16) . ?
C5 C6 1.3957(15) . ?
C5 C10 1.4980(18) . ?
C6 C7 1.389(2) . ?
C7 C8 1.395(2) . ?
C8 C9 1.3926(18) . ?
C9 C11 1.5074(19) . ?
C12 C13 1.4144(14) . ?
C12 C13 1.4144(14) 4 ?
C13 C14 1.5213(17) . ?
C14 C15 1.5493(17) . ?
C15 C16 1.5380(14) . ?
C16 C17 1.535(2) . ?
C16 C15 1.5380(14) 4 ?
